data_7247147
loop_
_publ_author_name
'Easmin, Samina'
'Pedireddi, Venkateswara Rao'

_publ_section_title
;
 Supramolecular assemblies in the molecular complexes of
 4-cyanophenylboronic acid with different N-donor ligands
;
_journal_issue 33
_journal_name_full 'RSC Advances'
_journal_page_first 23267
_journal_page_last 23284
_journal_paper_doi 10.1039/D3RA03936F
_journal_volume 13
_journal_year 2023
_chemical_formula_sum 'C24 H20 B2 N6 O4'
_chemical_formula_weight 478.08
_space_group_crystal_system monoclinic
_space_group_IT_number 14
_space_group_name_Hall '-P 2ybc'
_space_group_name_H-M_alt 'P 1 21/c 1'
_atom_sites_solution_hydrogens geom
_audit_creation_method SHELXL-2018/3
_audit_update_record
;
2023-05-02 deposited with the CCDC.	2023-07-17 downloaded from the CCDC.
;
_cell_angle_alpha 90
_cell_angle_beta 95.218(2)
_cell_angle_gamma 90
_cell_formula_units_Z 2
_cell_length_a 8.2777(5)
_cell_length_b 7.1087(4)
_cell_length_c 19.6723(9)
_cell_measurement_reflns_used 2537
_cell_measurement_temperature 293(2)
_cell_measurement_theta_max 26.36
_cell_measurement_theta_min 2.47
_cell_volume 1152.79(11)
_computing_cell_refinement 'Bruker SAINT'
_computing_data_collection 'Bruker APEX2'
_computing_data_reduction 'Bruker SAINT'
_computing_molecular_graphics 'Bruker SHELXTL'
_computing_publication_material 'Bruker SHELXTL'
_computing_structure_refinement 'SHELXL-2018/3 (Sheldrick, 2018)'
_computing_structure_solution 'SHELXT 2014/5 (Sheldrick, 2014)'
_diffrn_ambient_temperature 293(2)
_diffrn_measured_fraction_theta_full 0.991
_diffrn_measured_fraction_theta_max 0.990
_diffrn_measurement_device_type 'Bruker APEX-II CCD'
_diffrn_measurement_method '\f and \w scans'
_diffrn_radiation_type MoK\a
_diffrn_radiation_wavelength 0.71073
_diffrn_reflns_av_R_equivalents 0.0462
_diffrn_reflns_av_unetI/netI 0.0525
_diffrn_reflns_Laue_measured_fraction_full 0.991
_diffrn_reflns_Laue_measured_fraction_max 0.990
_diffrn_reflns_limit_h_max 10
_diffrn_reflns_limit_h_min -9
_diffrn_reflns_limit_k_max 7
_diffrn_reflns_limit_k_min -8
_diffrn_reflns_limit_l_max 24
_diffrn_reflns_limit_l_min -22
_diffrn_reflns_number 6771
_diffrn_reflns_point_group_measured_fraction_full 0.991
_diffrn_reflns_point_group_measured_fraction_max 0.990
_diffrn_reflns_theta_full 25.242
_diffrn_reflns_theta_max 26.424
_diffrn_reflns_theta_min 3.048
_exptl_absorpt_coefficient_mu 0.095
_exptl_absorpt_correction_T_max 0.7454
_exptl_absorpt_correction_T_min 0.6272
_exptl_absorpt_correction_type multi-scan
_exptl_absorpt_process_details
;
 SADABS 2016/2: Krause, L., Herbst-Irmer, R., Sheldrick G.M. & Stalke D.,
 J. Appl. Cryst. 48 (2015) 3-10
;
_exptl_crystal_colour orange
_exptl_crystal_density_diffrn 1.377
_exptl_crystal_description plate
_exptl_crystal_F_000 496
_exptl_crystal_size_max 0.300
_exptl_crystal_size_mid 0.210
_exptl_crystal_size_min 0.140
_refine_diff_density_max 0.295
_refine_diff_density_min -0.358
_refine_diff_density_rms 0.049
_refine_ls_extinction_method none
_refine_ls_goodness_of_fit_ref 1.005
_refine_ls_hydrogen_treatment mixed
_refine_ls_matrix_type full
_refine_ls_number_parameters 177
_refine_ls_number_reflns 2350
_refine_ls_number_restraints 0
_refine_ls_restrained_S_all 1.005
_refine_ls_R_factor_all 0.0582
_refine_ls_R_factor_gt 0.0457
_refine_ls_shift/su_max 0.000
_refine_ls_shift/su_mean 0.000
_refine_ls_structure_factor_coef Fsqd
_refine_ls_weighting_details 'w=1/[\s^2^(Fo^2^)+(0.0571P)^2^+0.4762P] where P=(Fo^2^+2Fc^2^)/3'
_refine_ls_weighting_scheme calc
_refine_ls_wR_factor_gt 0.1132
_refine_ls_wR_factor_ref 0.1249
_reflns_Friedel_coverage 0.000
_reflns_number_gt 1934
_reflns_number_total 2350
_reflns_threshold_expression 'I > 2\s(I)'
_cod_data_source_file d3ra03936f2.cif
_cod_data_source_block 4Cyanophenylboronicacid_44Azopyridine
_cod_original_sg_symbol_H-M 'P 21/c'
_cod_database_code 7247147
_shelx_shelxl_version_number 2018/3
_shelx_space_group_comment
;
The symmetry employed for this shelxl refinement is uniquely defined
by the following loop, which should always be used as a source of
symmetry information in preference to the above space-group names.
They are only intended as comments.
;
_shelx_estimated_absorpt_t_min 0.972
_shelx_estimated_absorpt_t_max 0.987

loop_
_space_group_symop_operation_xyz
'x, y, z'
'-x, y+1/2, -z+1/2'
'-x, -y, -z'
'x, -y-1/2, z-1/2'

loop_
_atom_site_label
_atom_site_type_symbol
_atom_site_fract_x
_atom_site_fract_y
_atom_site_fract_z
_atom_site_U_iso_or_equiv
_atom_site_adp_type
_atom_site_occupancy
_atom_site_site_symmetry_order
_atom_site_calc_flag
_atom_site_refinement_flags_posn
_atom_site_refinement_flags_adp
_atom_site_refinement_flags_occupancy
_atom_site_disorder_assembly
_atom_site_disorder_group
O1 O 0.32329(13) 0.35678(18) 0.63572(6) 0.0278(3) Uani 1 1 d . . . . .
H1 H 0.326150 0.318988 0.675191 0.068(8) Uiso 1 1 calc R . . . .
O2 O 0.09574(12) 0.14250(17) 0.61985(5) 0.0234(3) Uani 1 1 d . . . . .
H2A H 0.122783 0.116842 0.659908 0.053(7) Uiso 1 1 calc R . . . .
N1 N 0.38571(16) 0.3643(2) 0.77612(7) 0.0255(3) Uani 1 1 d . . . . .
N2 N 0.12450(15) 0.5292(2) 0.25470(6) 0.0249(3) Uani 1 1 d . . . . .
C1 C 0.17680(15) 0.3288(2) 0.51974(7) 0.0148(3) Uani 1 1 d . . . . .
C2 C 0.05002(16) 0.2602(2) 0.47476(7) 0.0165(3) Uani 1 1 d . . . . .
H2 H -0.024817 0.177411 0.490797 0.020 Uiso 1 1 calc R U . . .
C3 C 0.03386(16) 0.3132(2) 0.40673(7) 0.0175(3) Uani 1 1 d . . . . .
H3 H -0.051736 0.267510 0.377457 0.021 Uiso 1 1 calc R U . . .
C4 C 0.14725(16) 0.4359(2) 0.38246(7) 0.0159(3) Uani 1 1 d . . . . .
C5 C 0.27620(16) 0.5051(2) 0.42594(7) 0.0168(3) Uani 1 1 d . . . . .
H5 H 0.352768 0.584903 0.409534 0.020 Uiso 1 1 calc R U . . .
C6 C 0.28790(16) 0.4528(2) 0.49380(7) 0.0164(3) Uani 1 1 d . . . . .
H6 H 0.372005 0.501271 0.523214 0.020 Uiso 1 1 calc R U . . .
C7 C 0.13392(16) 0.4886(2) 0.31138(8) 0.0185(3) Uani 1 1 d . . . . .
C8 C 0.28204(18) 0.4667(3) 0.80862(9) 0.0277(4) Uani 1 1 d . . . . .
H8 H 0.187638 0.508266 0.783920 0.033 Uiso 1 1 calc R U . . .
C9 C 0.3062(2) 0.5144(2) 0.87616(9) 0.0308(4) Uani 1 1 d . . . . .
H9 H 0.230051 0.585752 0.896758 0.037 Uiso 1 1 calc R U . . .
C10 C 0.4456(2) 0.4543(3) 0.91264(8) 0.0321(4) Uani 1 1 d . . . . .
C11 C 0.55551(18) 0.3483(3) 0.88049(9) 0.0323(5) Uani 1 1 d . . . . .
H11 H 0.651068 0.306126 0.904135 0.039 Uiso 1 1 calc R U . . .
C12 C 0.52006(19) 0.3066(2) 0.81249(9) 0.0283(4) Uani 1 1 d . . . . .
H12 H 0.593735 0.234337 0.790813 0.034 Uiso 1 1 calc R U . . .
B1 B 0.19985(18) 0.2720(3) 0.59767(8) 0.0172(4) Uani 1 1 d . . . . .
N3 N 0.4411(4) 0.5314(5) 0.9821(5) 0.0187(14) Uani 0.65(2) 1 d . . P A 1
N3A N 0.4609(7) 0.5561(9) 1.0180(8) 0.018(3) Uani 0.35(2) 1 d . . P A 2

loop_
_atom_site_aniso_label
_atom_site_aniso_U_11
_atom_site_aniso_U_22
_atom_site_aniso_U_33
_atom_site_aniso_U_23
_atom_site_aniso_U_13
_atom_site_aniso_U_12
O1 0.0371(6) 0.0347(7) 0.0111(6) 0.0030(5) -0.0011(4) -0.0141(5)
O2 0.0259(5) 0.0292(7) 0.0150(6) 0.0052(5) 0.0008(4) -0.0048(5)
N1 0.0338(7) 0.0293(8) 0.0133(7) -0.0001(6) 0.0008(5) -0.0135(6)
N2 0.0261(7) 0.0328(9) 0.0156(7) 0.0009(6) 0.0007(5) 0.0020(6)
C1 0.0161(6) 0.0134(7) 0.0151(8) -0.0022(6) 0.0031(5) 0.0041(5)
C2 0.0165(6) 0.0157(8) 0.0178(8) -0.0006(6) 0.0043(5) 0.0003(5)
C3 0.0170(6) 0.0192(8) 0.0159(7) -0.0036(6) -0.0009(5) 0.0009(6)
C4 0.0184(7) 0.0163(8) 0.0130(7) -0.0005(6) 0.0020(5) 0.0047(6)
C5 0.0184(6) 0.0169(8) 0.0155(7) 0.0008(6) 0.0037(5) 0.0006(6)
C6 0.0157(6) 0.0178(8) 0.0155(7) -0.0026(6) -0.0003(5) 0.0008(6)
C7 0.0186(7) 0.0206(8) 0.0162(8) -0.0012(6) 0.0008(5) 0.0027(6)
C8 0.0194(7) 0.0284(10) 0.0344(10) 0.0116(8) -0.0031(6) -0.0030(7)
C9 0.0362(9) 0.0182(9) 0.0414(11) -0.0055(8) 0.0215(8) -0.0065(7)
C10 0.0501(10) 0.0341(11) 0.0126(8) -0.0022(7) 0.0046(7) -0.0303(9)
C11 0.0218(7) 0.0390(11) 0.0340(10) 0.0200(8) -0.0095(6) -0.0084(7)
C12 0.0289(8) 0.0223(9) 0.0359(10) 0.0005(8) 0.0153(7) 0.0018(7)
B1 0.0192(7) 0.0182(9) 0.0145(8) -0.0013(7) 0.0025(6) 0.0019(6)
N3 0.0184(14) 0.0197(13) 0.018(4) -0.0008(14) 0.0018(14) -0.0012(11)
N3A 0.020(2) 0.018(2) 0.015(6) -0.004(3) 0.001(2) -0.001(2)

loop_
_atom_type_symbol
_atom_type_description
_atom_type_scat_dispersion_real
_atom_type_scat_dispersion_imag
_atom_type_scat_source
C C 0.0033 0.0016 'International Tables Vol C Tables 4.2.6.8 and 6.1.1.4'
H H 0.0000 0.0000 'International Tables Vol C Tables 4.2.6.8 and 6.1.1.4'
B B 0.0013 0.0007 'International Tables Vol C Tables 4.2.6.8 and 6.1.1.4'
N N 0.0061 0.0033 'International Tables Vol C Tables 4.2.6.8 and 6.1.1.4'
O O 0.0106 0.0060 'International Tables Vol C Tables 4.2.6.8 and 6.1.1.4'

loop_
_geom_angle_atom_site_label_1
_geom_angle_atom_site_label_2
_geom_angle_atom_site_label_3
_geom_angle
_geom_angle_site_symmetry_1
_geom_angle_site_symmetry_3
_geom_angle_publ_flag
B1 O1 H1 109.5 . . ?
B1 O2 H2A 109.5 . . ?
C12 N1 C8 116.97(14) . . ?
C2 C1 C6 117.93(13) . . ?
C2 C1 B1 122.84(13) . . ?
C6 C1 B1 119.23(12) . . ?
C3 C2 C1 121.17(13) . . ?
C3 C2 H2 119.4 . . ?
C1 C2 H2 119.4 . . ?
C2 C3 C4 119.43(13) . . ?
C2 C3 H3 120.3 . . ?
C4 C3 H3 120.3 . . ?
C5 C4 C3 120.72(13) . . ?
C5 C4 C7 119.32(13) . . ?
C3 C4 C7 119.94(13) . . ?
C6 C5 C4 118.71(13) . . ?
C6 C5 H5 120.6 . . ?
C4 C5 H5 120.6 . . ?
C5 C6 C1 122.02(13) . . ?
C5 C6 H6 119.0 . . ?
C1 C6 H6 119.0 . . ?
N2 C7 C4 179.31(16) . . ?
N1 C8 C9 123.91(15) . . ?
N1 C8 H8 118.0 . . ?
C9 C8 H8 118.0 . . ?
C8 C9 C10 118.22(15) . . ?
C8 C9 H9 120.9 . . ?
C10 C9 H9 120.9 . . ?
C9 C10 C11 119.31(15) . . ?
C9 C10 N3 106.2(2) . . ?
C11 C10 N3 134.5(2) . . ?
C9 C10 N3A 145.8(4) . 3_667 ?
C11 C10 N3A 94.7(4) . 3_667 ?
N3 C10 N3A 40.0(2) . 3_667 ?
C12 C11 C10 118.21(15) . . ?
C12 C11 H11 120.9 . . ?
C10 C11 H11 120.9 . . ?
N1 C12 C11 123.38(15) . . ?
N1 C12 H12 118.3 . . ?
C11 C12 H12 118.3 . . ?
O1 B1 O2 126.39(14) . . ?
O1 B1 C1 116.20(13) . . ?
O2 B1 C1 117.41(13) . . ?
N3 N3 C10 108.1(7) 3_667 . ?

loop_
_geom_bond_atom_site_label_1
_geom_bond_atom_site_label_2
_geom_bond_distance
_geom_bond_site_symmetry_2
_geom_bond_publ_flag
O1 B1 1.3523(19) . ?
O1 H1 0.8200 . ?
O2 B1 1.360(2) . ?
O2 H2A 0.8200 . ?
N1 C12 1.331(2) . ?
N1 C8 1.332(2) . ?
N2 C7 1.1475(19) . ?
C1 C2 1.3977(19) . ?
C1 C6 1.403(2) . ?
C1 B1 1.580(2) . ?
C2 C3 1.385(2) . ?
C2 H2 0.9300 . ?
C3 C4 1.397(2) . ?
C3 H3 0.9300 . ?
C4 C5 1.395(2) . ?
C4 C7 1.442(2) . ?
C5 C6 1.381(2) . ?
C5 H5 0.9300 . ?
C6 H6 0.9300 . ?
C8 C9 1.368(3) . ?
C8 H8 0.9300 . ?
C9 C10 1.371(3) . ?
C9 H9 0.9300 . ?
C10 C11 1.379(3) . ?
C10 N3 1.475(9) . ?
C10 N3A 1.508(15) 3_667 ?
C11 C12 1.375(3) . ?
C11 H11 0.9300 . ?
C12 H12 0.9300 . ?
N3 N3 1.233(12) 3_667 ?
N3A N3A 1.28(2) 3_667 ?
